data_4331289
loop_
_publ_author_name
'Qingsong Dong'
'Yanxia Zhao'
'Yuanting Su'
'Ji-Hu Su'
'Biao Wu'
'Xiao-Juan Yang'

_publ_contact_author_address
; Lanzhou Institute of Chemical Physics, 
Chinese Academy of Sciences, Lanzhou 730000, P. R. China
;
_publ_contact_author_email yangxj@lzb.ac.cn
_publ_contact_author_fax +86-931-4968286
_publ_contact_author_name 'Xiao-Juan, Yang'
_publ_contact_author_phone +86-931-4968286
_publ_section_title
;
 Synthesis and Reactivity of Nickel Hydride Complexes of an \a-Diimine
 Ligand
;
_journal_name_full 'Inorganic Chemistry'
_journal_page_first 13162
_journal_page_last 13170
_journal_paper_doi 10.1021/ic301392p
_journal_volume 51
_journal_year 2012
_chemical_formula_sum 'C71 H108 N4 Na2 Ni2 O4'
_chemical_formula_weight 1244.98
_chemical_name_systematic
; 
 ? 
;
_space_group_IT_number 2
_symmetry_cell_setting triclinic
_symmetry_space_group_name_Hall '-P 1'
_symmetry_space_group_name_H-M 'P -1'
_atom_sites_solution_hydrogens geom
_atom_sites_solution_primary direct
_atom_sites_solution_secondary difmap
_audit_creation_method SHELXL-97
_cell_angle_alpha 94.450(7)
_cell_angle_beta 93.159(6)
_cell_angle_gamma 103.437(6)
_cell_formula_units_Z 2
_cell_length_a 14.197(7)
_cell_length_b 16.075(8)
_cell_length_c 16.911(8)
_cell_measurement_temperature 296(2)
_cell_volume 3732(3)
_computing_cell_refinement 'Bruker SMART'
_computing_data_collection 'Bruker SMART APEX II'
_computing_data_reduction 'Bruker SAINT'
_computing_molecular_graphics SHELXTL
_computing_publication_material SHELXTL
_computing_structure_refinement 'SHELXL-97 (Sheldrick, 2008)'
_computing_structure_solution 'SHELXS-97 (Sheldrick, 2008)'
_diffrn_ambient_temperature 296(2)
_diffrn_measured_fraction_theta_full 0.968
_diffrn_measured_fraction_theta_max 0.968
_diffrn_measurement_device_type 'Bruker APEX II area detector'
_diffrn_measurement_method '\w scan'
_diffrn_radiation_monochromator graphite
_diffrn_radiation_source 'fine-focus sealed tube'
_diffrn_radiation_type MoK\a
_diffrn_radiation_wavelength 0.71073
_diffrn_reflns_av_R_equivalents 0.0521
_diffrn_reflns_av_sigmaI/netI 0.1025
_diffrn_reflns_limit_h_max 16
_diffrn_reflns_limit_h_min -16
_diffrn_reflns_limit_k_max 19
_diffrn_reflns_limit_k_min -17
_diffrn_reflns_limit_l_max 20
_diffrn_reflns_limit_l_min -20
_diffrn_reflns_number 24619
_diffrn_reflns_theta_full 25.23
_diffrn_reflns_theta_max 25.23
_diffrn_reflns_theta_min 1.21
_exptl_absorpt_coefficient_mu 0.561
_exptl_absorpt_correction_T_max 0.894
_exptl_absorpt_correction_T_min 0.879
_exptl_absorpt_correction_type multi-scan
_exptl_absorpt_process_details SADABS
_exptl_crystal_colour dark-purple
_exptl_crystal_density_diffrn 1.108
_exptl_crystal_description block
_exptl_crystal_F_000 1344.0
_exptl_crystal_size_max 0.23
_exptl_crystal_size_mid 0.21
_exptl_crystal_size_min 0.20
_platon_squeeze_details
;
;
_refine_diff_density_max 1.435
_refine_diff_density_min -0.523
_refine_diff_density_rms 0.096
_refine_ls_extinction_method none
_refine_ls_goodness_of_fit_ref 1.085
_refine_ls_hydrogen_treatment constr
_refine_ls_matrix_type full
_refine_ls_number_parameters 773
_refine_ls_number_reflns 13041
_refine_ls_number_restraints 498
_refine_ls_restrained_S_all 1.122
_refine_ls_R_factor_all 0.1167
_refine_ls_R_factor_gt 0.0702
_refine_ls_shift/su_max 0.000
_refine_ls_shift/su_mean 0.000
_refine_ls_structure_factor_coef Fsqd
_refine_ls_weighting_details 'calc w=1/[\s^2^(Fo^2^)+(0.0400P)^2^+8.0000P] where P=(Fo^2^+2Fc^2^)/3'
_refine_ls_weighting_scheme calc
_refine_ls_wR_factor_gt 0.1591
_refine_ls_wR_factor_ref 0.1758
_reflns_number_gt 7870
_reflns_number_total 13041
_reflns_threshold_expression >2sigma(I)
_cod_data_source_file ic301392p_si_002_08.cif
_cod_data_source_block LNitolueneNaDME
_cod_database_code 4331289

loop_
_symmetry_equiv_pos_as_xyz
'x, y, z'
'-x, -y, -z'

loop_
_atom_site_label
_atom_site_type_symbol
_atom_site_fract_x
_atom_site_fract_y
_atom_site_fract_z
_atom_site_U_iso_or_equiv
_atom_site_adp_type
_atom_site_occupancy
_atom_site_symmetry_multiplicity
_atom_site_calc_flag
_atom_site_refinement_flags
Ni1 Ni 0.38736(5) 0.20854(4) 0.26861(4) 0.02733(18) Uani 1 1 d U
Ni2 Ni 0.16866(4) 0.34238(4) 0.24555(4) 0.02443(18) Uani 1 1 d U
Na1 Na 0.47380(16) 0.21566(14) 0.43028(11) 0.0381(5) Uani 1 1 d U
Na2 Na 0.07324(16) 0.29374(14) 0.08491(12) 0.0397(5) Uani 1 1 d U
O1 O 0.4129(3) 0.2678(3) 0.5444(2) 0.0493(11) Uani 1 1 d U
O2 O 0.5832(3) 0.2199(4) 0.5413(3) 0.0692(14) Uani 1 1 d U
O3 O -0.0444(4) 0.2817(4) -0.0222(3) 0.0749(15) Uani 1 1 d U
O4 O 0.1171(4) 0.2168(4) -0.0256(3) 0.0764(15) Uani 1 1 d U
N2 N 0.5245(3) 0.2381(3) 0.2853(2) 0.0297(10) Uani 1 1 d U
N1 N 0.3977(3) 0.1074(3) 0.3191(2) 0.0263(10) Uani 1 1 d U
N3 N 0.1319(3) 0.4251(3) 0.1804(2) 0.0239(9) Uani 1 1 d U
C2 C 0.5618(4) 0.1694(4) 0.3053(3) 0.0324(13) Uani 1 1 d U
C1 C 0.4945(4) 0.0983(4) 0.3225(3) 0.0331(13) Uani 1 1 d U
C4 C 0.6716(4) 0.1798(4) 0.3152(4) 0.0444(15) Uani 1 1 d U
H4A H 0.6973 0.2156 0.3633 0.067 Uiso 1 1 calc R
H4B H 0.7008 0.2059 0.2706 0.067 Uiso 1 1 calc R
H4C H 0.6855 0.1244 0.3181 0.067 Uiso 1 1 calc R
C3 C 0.5165(4) 0.0207(4) 0.3585(4) 0.0423(15) Uani 1 1 d U
H3A H 0.5846 0.0232 0.3577 0.063 Uiso 1 1 calc R
H3B H 0.4801 -0.0308 0.3281 0.063 Uiso 1 1 calc R
H3C H 0.4986 0.0206 0.4124 0.063 Uiso 1 1 calc R
C17 C 0.5833(4) 0.3079(4) 0.2501(3) 0.0312(12) Uani 1 1 d U
C22 C 0.6302(4) 0.3840(4) 0.2979(3) 0.0367(13) Uani 1 1 d U
C21 C 0.6807(4) 0.4541(4) 0.2630(4) 0.0464(15) Uani 1 1 d U
H21 H 0.7104 0.5044 0.2945 0.056 Uiso 1 1 calc R
C20 C 0.6876(5) 0.4501(4) 0.1813(4) 0.0485(16) Uani 1 1 d U
H20 H 0.7207 0.4979 0.1581 0.058 Uiso 1 1 calc R
C19 C 0.6447(4) 0.3747(4) 0.1342(4) 0.0411(14) Uani 1 1 d U
H19 H 0.6507 0.3717 0.0797 0.049 Uiso 1 1 calc R
C18 C 0.5927(4) 0.3030(4) 0.1682(3) 0.0359(13) Uani 1 1 d U
C26 C 0.6254(4) 0.3893(4) 0.3895(3) 0.0405(14) Uani 1 1 d U
H26 H 0.6266 0.3327 0.4067 0.049 Uiso 1 1 calc R
C27 C 0.7129(5) 0.4563(5) 0.4349(4) 0.065(2) Uani 1 1 d U
H27A H 0.7149 0.5122 0.4177 0.097 Uiso 1 1 calc R
H27B H 0.7723 0.4403 0.4240 0.097 Uiso 1 1 calc R
H27C H 0.7054 0.4577 0.4911 0.097 Uiso 1 1 calc R
C28 C 0.5316(5) 0.4102(5) 0.4134(4) 0.0530(17) Uani 1 1 d U
H28A H 0.5293 0.4662 0.3986 0.080 Uiso 1 1 calc R
H28B H 0.5285 0.4093 0.4699 0.080 Uiso 1 1 calc R
H28C H 0.4774 0.3682 0.3868 0.080 Uiso 1 1 calc R
C23 C 0.5449(4) 0.2220(4) 0.1149(3) 0.0397(14) Uani 1 1 d U
H23 H 0.4945 0.1877 0.1442 0.048 Uiso 1 1 calc R
C24 C 0.4957(5) 0.2387(5) 0.0365(4) 0.067(2) Uani 1 1 d U
H24A H 0.4488 0.2717 0.0477 0.100 Uiso 1 1 calc R
H24B H 0.4637 0.1849 0.0076 0.100 Uiso 1 1 calc R
H24C H 0.5438 0.2700 0.0052 0.100 Uiso 1 1 calc R
C25 C 0.6201(5) 0.1670(5) 0.0961(5) 0.076(2) Uani 1 1 d U
H25A H 0.6688 0.1979 0.0651 0.113 Uiso 1 1 calc R
H25B H 0.5872 0.1136 0.0667 0.113 Uiso 1 1 calc R
H25C H 0.6502 0.1556 0.1450 0.113 Uiso 1 1 calc R
C5 C 0.3213(4) 0.0314(3) 0.3043(3) 0.0293(12) Uani 1 1 d U
N4 N 0.0346(3) 0.2874(3) 0.2313(2) 0.0279(10) Uani 1 1 d U
C6 C 0.2485(4) 0.0145(4) 0.3577(3) 0.0346(13) Uani 1 1 d U
C7 C 0.1751(4) -0.0619(4) 0.3459(4) 0.0479(16) Uani 1 1 d U
H7 H 0.1270 -0.0735 0.3814 0.057 Uiso 1 1 calc R
C8 C 0.1753(5) -0.1206(4) 0.2796(4) 0.0464(15) Uani 1 1 d U
H8 H 0.1284 -0.1722 0.2718 0.056 Uiso 1 1 calc R
C9 C 0.2456(5) -0.1012(4) 0.2263(4) 0.0487(16) Uani 1 1 d U
H9 H 0.2453 -0.1404 0.1828 0.058 Uiso 1 1 calc R
C10 C 0.3163(4) -0.0255(4) 0.2355(3) 0.0384(14) Uani 1 1 d U
C11 C 0.2486(4) 0.0769(4) 0.4302(3) 0.0383(14) Uani 1 1 d U
H11 H 0.2831 0.1342 0.4181 0.046 Uiso 1 1 calc R
C12 C 0.3048(4) 0.0527(4) 0.5031(3) 0.0487(16) Uani 1 1 d U
H12A H 0.2758 -0.0052 0.5134 0.073 Uiso 1 1 calc R
H12B H 0.3019 0.0911 0.5489 0.073 Uiso 1 1 calc R
H12C H 0.3713 0.0574 0.4921 0.073 Uiso 1 1 calc R
C13 C 0.1449(4) 0.0821(5) 0.4521(4) 0.0554(18) Uani 1 1 d U
H13A H 0.1077 0.0900 0.4054 0.083 Uiso 1 1 calc R
H13B H 0.1496 0.1298 0.4913 0.083 Uiso 1 1 calc R
H13C H 0.1135 0.0299 0.4732 0.083 Uiso 1 1 calc R
C14 C 0.3833(5) -0.0018(4) 0.1686(3) 0.0470(16) Uani 1 1 d U
H14 H 0.4275 0.0543 0.1844 0.056 Uiso 1 1 calc R
C15 C 0.3213(6) 0.0053(5) 0.0918(4) 0.063(2) Uani 1 1 d U
H15A H 0.2777 -0.0494 0.0754 0.095 Uiso 1 1 calc R
H15B H 0.3633 0.0220 0.0503 0.095 Uiso 1 1 calc R
H15C H 0.2845 0.0475 0.1022 0.095 Uiso 1 1 calc R
C16 C 0.4450(6) -0.0684(6) 0.1510(5) 0.079(2) Uani 1 1 d U
H16A H 0.4837 -0.0725 0.1983 0.119 Uiso 1 1 calc R
H16B H 0.4867 -0.0504 0.1096 0.119 Uiso 1 1 calc R
H16C H 0.4027 -0.1236 0.1342 0.119 Uiso 1 1 calc R
C29 C 0.0303(4) 0.4152(3) 0.1759(3) 0.0298(12) Uani 1 1 d U
C30 C -0.0210(3) 0.3423(3) 0.2029(3) 0.0277(12) Uani 1 1 d U
C31 C -0.0133(4) 0.4786(4) 0.1319(4) 0.0426(15) Uani 1 1 d U
H31A H -0.0062 0.4697 0.0760 0.064 Uiso 1 1 calc R
H31B H 0.0198 0.5363 0.1513 0.064 Uiso 1 1 calc R
H31C H -0.0810 0.4696 0.1408 0.064 Uiso 1 1 calc R
C32 C -0.1312(4) 0.3132(4) 0.1976(4) 0.0448(15) Uani 1 1 d U
H32A H -0.1586 0.3612 0.1886 0.067 Uiso 1 1 calc R
H32B H -0.1518 0.2909 0.2465 0.067 Uiso 1 1 calc R
H32C H -0.1526 0.2692 0.1544 0.067 Uiso 1 1 calc R
C33 C 0.1920(3) 0.5092(3) 0.1791(3) 0.0264(11) Uani 1 1 d U
C34 C 0.2620(4) 0.5234(3) 0.1232(3) 0.0330(13) Uani 1 1 d U
C35 C 0.3234(4) 0.6057(4) 0.1212(4) 0.0409(14) Uani 1 1 d U
H35 H 0.3707 0.6141 0.0848 0.049 Uiso 1 1 calc R
C36 C 0.3143(4) 0.6739(4) 0.1727(4) 0.0469(15) Uani 1 1 d U
H36 H 0.3545 0.7283 0.1707 0.056 Uiso 1 1 calc R
C37 C 0.2431(4) 0.6596(4) 0.2283(3) 0.0423(15) Uani 1 1 d U
H37 H 0.2358 0.7055 0.2625 0.051 Uiso 1 1 calc R
C38 C 0.1836(4) 0.5785(4) 0.2330(3) 0.0344(13) Uani 1 1 d U
C39 C 0.2732(4) 0.4513(4) 0.0638(3) 0.0337(13) Uani 1 1 d U
H39 H 0.2565 0.3977 0.0894 0.040 Uiso 1 1 calc R
C41 C 0.1985(4) 0.4439(4) -0.0081(3) 0.0445(15) Uani 1 1 d U
H41A H 0.1340 0.4315 0.0097 0.067 Uiso 1 1 calc R
H41B H 0.2046 0.3984 -0.0462 0.067 Uiso 1 1 calc R
H41C H 0.2104 0.4970 -0.0323 0.067 Uiso 1 1 calc R
C40 C 0.3757(4) 0.4596(4) 0.0339(4) 0.0501(17) Uani 1 1 d U
H40A H 0.3900 0.5066 0.0014 0.075 Uiso 1 1 calc R
H40B H 0.3779 0.4074 0.0032 0.075 Uiso 1 1 calc R
H40C H 0.4229 0.4698 0.0786 0.075 Uiso 1 1 calc R
C42 C 0.1163(4) 0.5634(4) 0.3011(3) 0.0427(15) Uani 1 1 d U
H42 H 0.0696 0.5079 0.2887 0.051 Uiso 1 1 calc R
C44 C 0.0585(6) 0.6350(5) 0.3137(4) 0.071(2) Uani 1 1 d U
H44A H 0.1021 0.6876 0.3361 0.107 Uiso 1 1 calc R
H44B H 0.0087 0.6174 0.3492 0.107 Uiso 1 1 calc R
H44C H 0.0294 0.6440 0.2635 0.107 Uiso 1 1 calc R
C43 C 0.1791(5) 0.5592(4) 0.3773(3) 0.0578(18) Uani 1 1 d U
H43A H 0.2091 0.5117 0.3701 0.087 Uiso 1 1 calc R
H43B H 0.1389 0.5516 0.4212 0.087 Uiso 1 1 calc R
H43C H 0.2284 0.6117 0.3879 0.087 Uiso 1 1 calc R
C45 C -0.0099(4) 0.2207(4) 0.2780(3) 0.0374(14) Uani 1 1 d U
C50 C -0.0259(4) 0.2422(4) 0.3580(3) 0.0403(14) Uani 1 1 d U
C49 C -0.0733(5) 0.1750(5) 0.4015(4) 0.063(2) Uani 1 1 d U
H49 H -0.0850 0.1876 0.4541 0.075 Uiso 1 1 calc R
C48 C -0.1022(5) 0.0927(5) 0.3685(5) 0.063(2) Uani 1 1 d U
H48 H -0.1338 0.0502 0.3986 0.076 Uiso 1 1 calc R
C47 C -0.0851(5) 0.0707(5) 0.2895(4) 0.066(2) Uani 1 1 d U
H47 H -0.1044 0.0143 0.2668 0.079 Uiso 1 1 calc R
C46 C -0.0382(5) 0.1365(4) 0.2462(4) 0.0525(17) Uani 1 1 d U
C54 C 0.0117(5) 0.3332(5) 0.3971(4) 0.0557(18) Uani 1 1 d U
H54 H 0.0545 0.3660 0.3610 0.067 Uiso 1 1 calc R
C56 C 0.0709(5) 0.3359(6) 0.4763(4) 0.079(2) Uani 1 1 d U
H56A H 0.0290 0.3087 0.5143 0.118 Uiso 1 1 calc R
H56B H 0.0993 0.3945 0.4959 0.118 Uiso 1 1 calc R
H56C H 0.1213 0.3061 0.4683 0.118 Uiso 1 1 calc R
C55 C -0.0730(6) 0.3779(6) 0.4104(5) 0.083(3) Uani 1 1 d U
H55A H -0.1105 0.3753 0.3609 0.124 Uiso 1 1 calc R
H55B H -0.0469 0.4369 0.4302 0.124 Uiso 1 1 calc R
H55C H -0.1137 0.3492 0.4483 0.124 Uiso 1 1 calc R
C51 C -0.0121(8) 0.1087(5) 0.1599(5) 0.102(3) Uani 1 1 d U
H51 H 0.0362 0.1559 0.1414 0.122 Uiso 1 1 calc R
C53 C -0.1064(10) 0.0929(8) 0.1069(6) 0.152(4) Uani 1 1 d U
H53A H -0.0955 0.0732 0.0539 0.227 Uiso 1 1 calc R
H53B H -0.1274 0.1455 0.1059 0.227 Uiso 1 1 calc R
H53C H -0.1555 0.0503 0.1277 0.227 Uiso 1 1 calc R
C52 C 0.0274(7) 0.0264(6) 0.1561(6) 0.109(3) Uani 1 1 d U
H52A H -0.0234 -0.0218 0.1658 0.164 Uiso 1 1 calc R
H52B H 0.0804 0.0335 0.1957 0.164 Uiso 1 1 calc R
H52C H 0.0496 0.0167 0.1043 0.164 Uiso 1 1 calc R
C63 C 0.3919(4) 0.4639(4) 0.2675(4) 0.0540(18) Uani 1 1 d U
H63A H 0.3894 0.4920 0.3192 0.081 Uiso 1 1 calc R
H63B H 0.3681 0.4948 0.2276 0.081 Uiso 1 1 calc R
H63C H 0.4578 0.4623 0.2591 0.081 Uiso 1 1 calc R
C57 C 0.3284(4) 0.3714(4) 0.2619(3) 0.0327(13) Uani 1 1 d U
C58 C 0.2724(4) 0.3441(4) 0.3256(3) 0.0337(13) Uani 1 1 d U
H58 H 0.2797 0.3788 0.3768 0.040 Uiso 1 1 calc R
C59 C 0.2150(4) 0.2580(4) 0.3142(3) 0.0321(13) Uani 1 1 d U
H59 H 0.1753 0.2363 0.3572 0.038 Uiso 1 1 calc R
C60 C 0.2393(4) 0.1955(4) 0.2566(3) 0.0340(13) Uani 1 1 d U
H60 H 0.1976 0.1371 0.2505 0.041 Uiso 1 1 calc R
C61 C 0.2921(4) 0.2240(4) 0.1918(3) 0.0388(14) Uani 1 1 d U
H61 H 0.2803 0.1920 0.1391 0.047 Uiso 1 1 calc R
C62 C 0.3523(4) 0.3087(4) 0.2052(3) 0.0344(13) Uani 1 1 d U
H62 H 0.3937 0.3301 0.1631 0.041 Uiso 1 1 calc R
C64 C 0.3344(5) 0.3085(5) 0.5434(4) 0.072(2) Uani 1 1 d U
H64A H 0.3008 0.2985 0.5908 0.109 Uiso 1 1 calc R
H64B H 0.2904 0.2853 0.4976 0.109 Uiso 1 1 calc R
H64C H 0.3588 0.3691 0.5412 0.109 Uiso 1 1 calc R
C65 C 0.4772(5) 0.2904(6) 0.6115(4) 0.075(2) Uani 1 1 d U
H65A H 0.4410 0.2858 0.6586 0.090 Uiso 1 1 calc R
H65B H 0.5127 0.3497 0.6114 0.090 Uiso 1 1 calc R
C66 C 0.5470(6) 0.2348(5) 0.6148(4) 0.065(2) Uani 1 1 d U
H66A H 0.6007 0.2616 0.6533 0.078 Uiso 1 1 calc R
H66B H 0.5150 0.1802 0.6328 0.078 Uiso 1 1 calc R
C67 C 0.6603(5) 0.1754(5) 0.5434(4) 0.064(2) Uani 1 1 d U
H67A H 0.7106 0.2047 0.5829 0.096 Uiso 1 1 calc R
H67B H 0.6864 0.1740 0.4923 0.096 Uiso 1 1 calc R
H67C H 0.6352 0.1177 0.5564 0.096 Uiso 1 1 calc R
C68 C -0.1319(5) 0.3103(6) -0.0249(5) 0.078(2) Uani 1 1 d U
H68A H -0.1211 0.3646 -0.0470 0.118 Uiso 1 1 calc R
H68B H -0.1523 0.3166 0.0280 0.118 Uiso 1 1 calc R
H68C H -0.1814 0.2690 -0.0574 0.118 Uiso 1 1 calc R
C69 C -0.0253(7) 0.2388(7) -0.0917(4) 0.101(3) Uani 1 1 d U
H69A H -0.0800 0.1901 -0.1057 0.121 Uiso 1 1 calc R
H69B H -0.0243 0.2771 -0.1334 0.121 Uiso 1 1 calc R
C70 C 0.0570(8) 0.2091(7) -0.0938(5) 0.113(3) Uani 1 1 d U
H70A H 0.0955 0.2381 -0.1336 0.136 Uiso 1 1 calc R
H70B H 0.0377 0.1486 -0.1127 0.136 Uiso 1 1 calc R
C71 C 0.2020(7) 0.1832(6) -0.0280(5) 0.096(3) Uani 1 1 d U
H71A H 0.1839 0.1238 -0.0483 0.144 Uiso 1 1 calc R
H71B H 0.2329 0.1884 0.0247 0.144 Uiso 1 1 calc R
H71C H 0.2463 0.2150 -0.0620 0.144 Uiso 1 1 calc R

loop_
_atom_site_aniso_label
_atom_site_aniso_U_11
_atom_site_aniso_U_22
_atom_site_aniso_U_33
_atom_site_aniso_U_23
_atom_site_aniso_U_13
_atom_site_aniso_U_12
Ni1 0.0314(4) 0.0262(4) 0.0275(4) 0.0037(3) 0.0026(3) 0.0125(3)
Ni2 0.0259(3) 0.0220(4) 0.0265(3) 0.0031(3) 0.0031(3) 0.0075(3)
Na1 0.0506(13) 0.0367(14) 0.0278(11) 0.0012(9) 0.0033(10) 0.0128(11)
Na2 0.0460(13) 0.0389(14) 0.0300(11) -0.0037(9) 0.0022(10) 0.0042(11)
O1 0.065(3) 0.048(3) 0.039(2) 0.0042(19) 0.004(2) 0.020(2)
O2 0.069(3) 0.102(4) 0.046(3) 0.010(3) -0.002(2) 0.041(3)
O3 0.068(3) 0.100(4) 0.047(3) -0.012(3) -0.009(2) 0.010(3)
O4 0.118(4) 0.080(4) 0.040(3) -0.008(2) 0.007(3) 0.047(3)
N2 0.027(2) 0.029(3) 0.037(2) 0.014(2) 0.0029(19) 0.010(2)
N1 0.030(2) 0.024(2) 0.027(2) 0.0011(18) 0.0015(18) 0.0097(19)
N3 0.026(2) 0.021(2) 0.026(2) 0.0054(17) 0.0084(17) 0.0073(19)
C2 0.039(3) 0.030(3) 0.033(3) 0.007(2) 0.010(2) 0.015(3)
C1 0.037(3) 0.027(3) 0.039(3) 0.002(2) 0.005(2) 0.013(3)
C4 0.033(3) 0.048(4) 0.058(4) 0.019(3) 0.008(3) 0.017(3)
C3 0.042(3) 0.021(3) 0.067(4) 0.010(3) -0.001(3) 0.012(3)
C17 0.029(3) 0.035(3) 0.037(3) 0.009(2) 0.011(2) 0.017(2)
C22 0.043(3) 0.029(3) 0.043(3) 0.010(3) 0.012(3) 0.015(3)
C21 0.055(4) 0.032(4) 0.050(4) 0.004(3) 0.011(3) 0.006(3)
C20 0.058(4) 0.038(4) 0.049(4) 0.005(3) 0.015(3) 0.008(3)
C19 0.045(3) 0.036(4) 0.044(3) 0.013(3) 0.012(3) 0.009(3)
C18 0.032(3) 0.033(3) 0.044(3) 0.004(3) 0.013(2) 0.006(3)
C26 0.043(3) 0.039(4) 0.037(3) -0.002(3) 0.001(3) 0.007(3)
C27 0.059(4) 0.062(5) 0.069(4) -0.016(4) -0.013(3) 0.016(4)
C28 0.057(4) 0.056(4) 0.050(4) 0.004(3) 0.006(3) 0.020(3)
C23 0.042(3) 0.041(4) 0.033(3) 0.002(3) 0.013(2) 0.004(3)
C24 0.070(4) 0.084(5) 0.047(4) -0.014(3) -0.014(3) 0.033(4)
C25 0.084(5) 0.055(5) 0.090(5) -0.025(4) -0.025(4) 0.038(4)
C5 0.035(3) 0.025(3) 0.031(3) 0.001(2) 0.001(2) 0.014(2)
N4 0.029(2) 0.021(2) 0.034(2) 0.0067(18) 0.0028(18) 0.0042(19)
C6 0.030(3) 0.031(3) 0.043(3) 0.007(2) 0.002(2) 0.006(2)
C7 0.044(3) 0.039(4) 0.061(4) 0.011(3) -0.005(3) 0.009(3)
C8 0.054(4) 0.028(3) 0.056(4) 0.003(3) -0.009(3) 0.011(3)
C9 0.057(4) 0.032(4) 0.055(4) -0.003(3) 0.001(3) 0.010(3)
C10 0.043(3) 0.028(3) 0.043(3) -0.006(2) -0.002(3) 0.011(3)
C11 0.043(3) 0.037(3) 0.039(3) 0.008(3) 0.004(3) 0.014(3)
C12 0.058(4) 0.049(4) 0.043(3) 0.009(3) 0.001(3) 0.019(3)
C13 0.041(3) 0.057(4) 0.074(4) 0.011(3) 0.022(3) 0.018(3)
C14 0.065(4) 0.034(4) 0.043(3) -0.005(3) 0.011(3) 0.016(3)
C15 0.101(5) 0.053(4) 0.036(3) 0.000(3) -0.002(3) 0.024(4)
C16 0.092(5) 0.083(5) 0.084(5) 0.010(4) 0.030(4) 0.058(5)
C29 0.030(3) 0.027(3) 0.033(3) -0.001(2) 0.002(2) 0.009(2)
C30 0.023(2) 0.029(3) 0.029(3) 0.005(2) 0.001(2) 0.001(2)
C31 0.036(3) 0.038(4) 0.058(4) 0.015(3) -0.005(3) 0.016(3)
C32 0.025(3) 0.041(4) 0.068(4) 0.013(3) 0.008(3) 0.005(3)
C33 0.025(3) 0.024(3) 0.031(3) 0.003(2) 0.000(2) 0.006(2)
C34 0.031(3) 0.023(3) 0.045(3) 0.004(2) -0.003(2) 0.007(2)
C35 0.041(3) 0.032(3) 0.052(3) 0.014(3) 0.002(3) 0.010(3)
C36 0.053(4) 0.024(3) 0.060(4) 0.005(3) 0.000(3) 0.002(3)
C37 0.052(3) 0.022(3) 0.049(3) -0.003(3) -0.012(3) 0.007(3)
C38 0.042(3) 0.031(3) 0.031(3) 0.002(2) 0.003(2) 0.010(3)
C39 0.041(3) 0.031(3) 0.033(3) 0.002(2) 0.005(2) 0.014(3)
C41 0.055(4) 0.045(4) 0.036(3) 0.005(3) 0.004(3) 0.016(3)
C40 0.045(3) 0.049(4) 0.068(4) 0.024(3) 0.028(3) 0.022(3)
C42 0.058(4) 0.036(4) 0.040(3) 0.000(3) 0.015(3) 0.021(3)
C44 0.094(5) 0.064(5) 0.075(5) 0.009(4) 0.034(4) 0.053(4)
C43 0.088(5) 0.051(4) 0.035(3) -0.001(3) -0.007(3) 0.022(4)
C45 0.035(3) 0.038(4) 0.040(3) 0.011(3) 0.008(2) 0.007(3)
C50 0.032(3) 0.055(4) 0.038(3) 0.011(3) 0.011(2) 0.014(3)
C49 0.053(4) 0.089(6) 0.060(4) 0.035(4) 0.018(3) 0.030(4)
C48 0.047(4) 0.058(5) 0.086(5) 0.037(4) 0.011(4) 0.004(3)
C47 0.066(4) 0.053(4) 0.071(5) 0.026(4) 0.014(4) -0.009(4)
C46 0.065(4) 0.031(4) 0.056(4) 0.017(3) 0.008(3) -0.005(3)
C54 0.061(4) 0.070(5) 0.041(3) -0.008(3) 0.015(3) 0.027(4)
C56 0.059(4) 0.128(7) 0.051(4) -0.023(4) -0.008(3) 0.039(4)
C55 0.097(5) 0.084(6) 0.078(5) -0.015(4) 0.014(4) 0.050(5)
C51 0.195(8) 0.024(4) 0.062(4) 0.006(3) 0.004(5) -0.023(5)
C53 0.252(9) 0.152(8) 0.091(6) -0.015(6) -0.042(6) 0.152(7)
C52 0.091(6) 0.079(6) 0.144(7) -0.043(5) 0.000(5) 0.013(5)
C63 0.042(3) 0.038(4) 0.077(4) 0.021(3) -0.010(3) -0.003(3)
C57 0.032(3) 0.034(3) 0.036(3) 0.014(2) 0.000(2) 0.014(2)
C58 0.032(3) 0.037(3) 0.035(3) 0.007(2) -0.002(2) 0.015(3)
C59 0.025(3) 0.035(3) 0.038(3) 0.008(2) 0.002(2) 0.009(2)
C60 0.030(3) 0.039(3) 0.039(3) 0.003(2) -0.005(2) 0.022(3)
C61 0.041(3) 0.045(4) 0.033(3) -0.003(3) -0.012(2) 0.022(3)
C62 0.035(3) 0.049(4) 0.029(3) 0.018(3) 0.006(2) 0.023(3)
C64 0.073(5) 0.079(5) 0.077(5) -0.005(4) 0.009(4) 0.045(4)
C65 0.074(5) 0.110(6) 0.041(4) -0.017(4) -0.005(3) 0.033(4)
C66 0.094(5) 0.073(5) 0.031(3) 0.000(3) 0.004(3) 0.030(4)
C67 0.057(4) 0.072(5) 0.069(4) 0.007(4) -0.009(3) 0.033(4)
C68 0.061(4) 0.089(6) 0.080(5) 0.007(4) -0.009(4) 0.011(4)
C69 0.113(6) 0.150(8) 0.039(4) -0.023(4) -0.021(4) 0.046(6)
C70 0.137(7) 0.148(8) 0.047(4) -0.050(5) -0.015(5) 0.043(6)
C71 0.149(7) 0.099(6) 0.066(5) 0.002(4) 0.028(5) 0.080(6)

loop_
_atom_type_symbol
_atom_type_description
_atom_type_scat_dispersion_real
_atom_type_scat_dispersion_imag
_atom_type_scat_source
C C 0.0033 0.0016 'International Tables Vol C Tables 4.2.6.8 and 6.1.1.4'
H H 0.0000 0.0000 'International Tables Vol C Tables 4.2.6.8 and 6.1.1.4'
N N 0.0061 0.0033 'International Tables Vol C Tables 4.2.6.8 and 6.1.1.4'
O O 0.0106 0.0060 'International Tables Vol C Tables 4.2.6.8 and 6.1.1.4'
Na Na 0.0362 0.0249 'International Tables Vol C Tables 4.2.6.8 and 6.1.1.4'
Cl Cl 0.1484 0.1585 'International Tables Vol C Tables 4.2.6.8 and 6.1.1.4'
Ni Ni 0.3393 1.1124 'International Tables Vol C Tables 4.2.6.8 and 6.1.1.4'

loop_
_geom_angle_atom_site_label_1
_geom_angle_atom_site_label_2
_geom_angle_atom_site_label_3
_geom_angle
N2 Ni1 C61 137.4(2)
N2 Ni1 N1 83.96(17)
C61 Ni1 N1 129.9(2)
N2 Ni1 C60 171.3(2)
C61 Ni1 C60 41.4(2)
N1 Ni1 C60 102.2(2)
N2 Ni1 C62 105.1(2)
C61 Ni1 C62 40.8(2)
N1 Ni1 C62 170.5(2)
C60 Ni1 C62 69.2(2)
N2 Ni1 Na1 61.77(13)
C61 Ni1 Na1 153.96(18)
N1 Ni1 Na1 57.14(13)
C60 Ni1 Na1 116.34(15)
C62 Ni1 Na1 129.74(17)
N4 Ni2 N3 83.85(17)
N4 Ni2 C58 134.7(2)
N3 Ni2 C58 135.7(2)
N4 Ni2 C59 99.10(19)
N3 Ni2 C59 177.03(19)
C58 Ni2 C59 41.8(2)
N4 Ni2 C57 164.98(19)
N3 Ni2 C57 108.55(18)
C58 Ni2 C57 39.2(2)
C59 Ni2 C57 68.5(2)
N4 Ni2 Na2 59.81(13)
N3 Ni2 Na2 57.61(13)
C58 Ni2 Na2 151.78(17)
C59 Ni2 Na2 123.59(16)
C57 Ni2 Na2 119.19(15)
O1 Na1 O2 70.45(16)
O1 Na1 N1 132.25(17)
O2 Na1 N1 135.32(19)
O1 Na1 C1 155.25(19)
O2 Na1 C1 109.14(19)
N1 Na1 C1 32.26(15)
O1 Na1 N2 148.36(17)
O2 Na1 N2 124.59(17)
N1 Na1 N2 60.07(14)
C1 Na1 N2 53.05(16)
O1 Na1 C2 173.53(19)
O2 Na1 C2 105.35(18)
N1 Na1 C2 54.21(16)
C1 Na1 C2 30.21(17)
N2 Na1 C2 30.48(14)
O1 Na1 Ni1 124.95(13)
O2 Na1 Ni1 163.59(15)
N1 Na1 Ni1 40.81(10)
C1 Na1 Ni1 59.81(12)
N2 Na1 Ni1 39.51(9)
C2 Na1 Ni1 58.76(12)
O4 Na2 O3 70.84(19)
O4 Na2 N3 142.71(19)
O3 Na2 N3 124.11(19)
O4 Na2 N4 144.21(19)
O3 Na2 N4 124.31(18)
N3 Na2 N4 60.59(14)
O4 Na2 C29 162.0(2)
O3 Na2 C29 99.77(19)
N3 Na2 C29 32.03(14)
N4 Na2 C29 53.73(16)
O4 Na2 C30 163.2(2)
O3 Na2 C30 100.21(18)
N3 Na2 C30 54.05(15)
N4 Na2 C30 31.36(14)
C29 Na2 C30 30.05(16)
O4 Na2 Ni2 130.76(16)
O3 Na2 Ni2 158.40(16)
N3 Na2 Ni2 40.74(9)
N4 Na2 Ni2 39.62(10)
C29 Na2 Ni2 59.62(12)
C30 Na2 Ni2 58.91(11)
C65 O1 C64 114.9(5)
C65 O1 Na1 116.2(4)
C64 O1 Na1 124.0(4)
C66 O2 C67 114.7(5)
C66 O2 Na1 114.8(4)
C67 O2 Na1 125.0(4)
C69 O3 C68 116.1(6)
C69 O3 Na2 114.5(5)
C68 O3 Na2 129.4(4)
C70 O4 C71 119.3(6)
C70 O4 Na2 115.1(5)
C71 O4 Na2 125.6(4)
C2 N2 C17 120.4(4)
C2 N2 Ni1 112.6(3)
C17 N2 Ni1 122.2(3)
C2 N2 Na1 76.2(3)
C17 N2 Na1 133.5(3)
Ni1 N2 Na1 78.72(15)
C1 N1 C5 118.0(4)
C1 N1 Ni1 110.8(3)
C5 N1 Ni1 119.3(3)
C1 N1 Na1 78.7(3)
C5 N1 Na1 139.4(3)
Ni1 N1 Na1 82.06(16)
C29 N3 C33 118.2(4)
C29 N3 Ni2 110.5(3)
C33 N3 Ni2 121.6(3)
C29 N3 Na2 77.7(3)
C33 N3 Na2 137.1(3)
Ni2 N3 Na2 81.65(16)
C1 C2 N2 115.3(5)
C1 C2 C4 124.5(5)
N2 C2 C4 119.8(5)
C1 C2 Na1 72.5(3)
N2 C2 Na1 73.3(3)
C4 C2 Na1 117.9(4)
C2 C1 N1 114.6(5)
C2 C1 C3 125.9(5)
N1 C1 C3 118.4(5)
C2 C1 Na1 77.3(3)
N1 C1 Na1 69.0(3)
C3 C1 Na1 112.2(4)
C2 C4 H4A 109.5
C2 C4 H4B 109.5
H4A C4 H4B 109.5
C2 C4 H4C 109.5
H4A C4 H4C 109.5
H4B C4 H4C 109.5
C1 C3 H3A 109.5
C1 C3 H3B 109.5
H3A C3 H3B 109.5
C1 C3 H3C 109.5
H3A C3 H3C 109.5
H3B C3 H3C 109.5
C18 C17 C22 119.5(5)
C18 C17 N2 120.6(5)
C22 C17 N2 119.9(5)
C21 C22 C17 120.0(5)
C21 C22 C26 119.6(5)
C17 C22 C26 120.5(5)
C22 C21 C20 120.5(6)
C22 C21 H21 119.7
C20 C21 H21 119.7
C21 C20 C19 119.9(6)
C21 C20 H20 120.1
C19 C20 H20 120.1
C20 C19 C18 120.6(6)
C20 C19 H19 119.7
C18 C19 H19 119.7
C17 C18 C19 119.5(5)
C17 C18 C23 121.2(5)
C19 C18 C23 119.3(5)
C28 C26 C22 111.2(5)
C28 C26 C27 109.1(5)
C22 C26 C27 113.1(5)
C28 C26 H26 107.7
C22 C26 H26 107.7
C27 C26 H26 107.7
C26 C27 H27A 109.5
C26 C27 H27B 109.5
H27A C27 H27B 109.5
C26 C27 H27C 109.5
H27A C27 H27C 109.5
H27B C27 H27C 109.5
C26 C28 H28A 109.5
C26 C28 H28B 109.5
H28A C28 H28B 109.5
C26 C28 H28C 109.5
H28A C28 H28C 109.5
H28B C28 H28C 109.5
C18 C23 C24 114.1(5)
C18 C23 C25 110.8(5)
C24 C23 C25 109.2(5)
C18 C23 H23 107.5
C24 C23 H23 107.5
C25 C23 H23 107.5
C23 C24 H24A 109.5
C23 C24 H24B 109.5
H24A C24 H24B 109.5
C23 C24 H24C 109.5
H24A C24 H24C 109.5
H24B C24 H24C 109.5
C23 C25 H25A 109.5
C23 C25 H25B 109.5
H25A C25 H25B 109.5
C23 C25 H25C 109.5
H25A C25 H25C 109.5
H25B C25 H25C 109.5
C6 C5 C10 119.5(5)
C6 C5 N1 119.5(4)
C10 C5 N1 121.0(5)
C30 N4 C45 118.8(4)
C30 N4 Ni2 111.8(3)
C45 N4 Ni2 122.7(3)
C30 N4 Na2 76.7(3)
C45 N4 Na2 134.6(4)
Ni2 N4 Na2 80.57(15)
C5 C6 C7 120.2(5)
C5 C6 C11 121.0(5)
C7 C6 C11 118.8(5)
C6 C7 C8 119.2(6)
C6 C7 H7 120.4
C8 C7 H7 120.4
C9 C8 C7 119.6(6)
C9 C8 H8 120.2
C7 C8 H8 120.2
C10 C9 C8 122.1(6)
C10 C9 H9 119.0
C8 C9 H9 119.0
C9 C10 C5 119.2(5)
C9 C10 C14 119.5(5)
C5 C10 C14 121.2(5)
C6 C11 C12 110.4(5)
C6 C11 C13 113.4(5)
C12 C11 C13 109.6(5)
C6 C11 H11 107.7
C12 C11 H11 107.7
C13 C11 H11 107.7
C11 C12 H12A 109.5
C11 C12 H12B 109.5
H12A C12 H12B 109.5
C11 C12 H12C 109.5
H12A C12 H12C 109.5
H12B C12 H12C 109.5
C11 C13 H13A 109.5
C11 C13 H13B 109.5
H13A C13 H13B 109.5
C11 C13 H13C 109.5
H13A C13 H13C 109.5
H13B C13 H13C 109.5
C10 C14 C15 109.4(5)
C10 C14 C16 112.3(5)
C15 C14 C16 109.5(5)
C10 C14 H14 108.5
C15 C14 H14 108.5
C16 C14 H14 108.5
C14 C15 H15A 109.5
C14 C15 H15B 109.5
H15A C15 H15B 109.5
C14 C15 H15C 109.5
H15A C15 H15C 109.5
H15B C15 H15C 109.5
C14 C16 H16A 109.5
C14 C16 H16B 109.5
H16A C16 H16B 109.5
C14 C16 H16C 109.5
H16A C16 H16C 109.5
H16B C16 H16C 109.5
C30 C29 N3 115.2(5)
C30 C29 C31 125.3(5)
N3 C29 C31 118.9(4)
C30 C29 Na2 76.3(3)
N3 C29 Na2 70.3(3)
C31 C29 Na2 114.8(4)
C29 C30 N4 115.4(4)
C29 C30 C32 125.1(5)
N4 C30 C32 119.2(4)
C29 C30 Na2 73.6(3)
N4 C30 Na2 72.0(3)
C32 C30 Na2 118.9(4)
C29 C31 H31A 109.5
C29 C31 H31B 109.5
H31A C31 H31B 109.5
C29 C31 H31C 109.5
H31A C31 H31C 109.5
H31B C31 H31C 109.5
C30 C32 H32A 109.5
C30 C32 H32B 109.5
H32A C32 H32B 109.5
C30 C32 H32C 109.5
H32A C32 H32C 109.5
H32B C32 H32C 109.5
C34 C33 C38 119.2(5)
C34 C33 N3 118.9(4)
C38 C33 N3 121.9(4)
C33 C34 C35 120.2(5)
C33 C34 C39 121.1(5)
C35 C34 C39 118.7(5)
C36 C35 C34 120.9(6)
C36 C35 H35 119.6
C34 C35 H35 119.6
C35 C36 C37 118.8(5)
C35 C36 H36 120.6
C37 C36 H36 120.6
C38 C37 C36 121.4(5)
C38 C37 H37 119.3
C36 C37 H37 119.3
C37 C38 C33 119.5(5)
C37 C38 C42 119.6(5)
C33 C38 C42 120.6(5)
C34 C39 C41 108.5(4)
C34 C39 C40 115.8(5)
C41 C39 C40 109.5(4)
C34 C39 H39 107.6
C41 C39 H39 107.6
C40 C39 H39 107.6
C39 C41 H41A 109.5
C39 C41 H41B 109.5
H41A C41 H41B 109.5
C39 C41 H41C 109.5
H41A C41 H41C 109.5
H41B C41 H41C 109.5
C39 C40 H40A 109.5
C39 C40 H40B 109.5
H40A C40 H40B 109.5
C39 C40 H40C 109.5
H40A C40 H40C 109.5
H40B C40 H40C 109.5
C38 C42 C43 107.8(5)
C38 C42 C44 112.5(5)
C43 C42 C44 110.7(5)
C38 C42 H42 108.6
C43 C42 H42 108.6
C44 C42 H42 108.6
C42 C44 H44A 109.5
C42 C44 H44B 109.5
H44A C44 H44B 109.5
C42 C44 H44C 109.5
H44A C44 H44C 109.5
H44B C44 H44C 109.5
C42 C43 H43A 109.5
C42 C43 H43B 109.5
H43A C43 H43B 109.5
C42 C43 H43C 109.5
H43A C43 H43C 109.5
H43B C43 H43C 109.5
C46 C45 C50 119.7(5)
C46 C45 N4 121.2(5)
C50 C45 N4 119.1(5)
C45 C50 C49 117.5(6)
C45 C50 C54 121.2(5)
C49 C50 C54 121.2(6)
C48 C49 C50 121.8(7)
C48 C49 H49 119.1
C50 C49 H49 119.1
C49 C48 C47 120.9(7)
C49 C48 H48 119.5
C47 C48 H48 119.5
C46 C47 C48 117.7(7)
C46 C47 H47 121.2
C48 C47 H47 121.2
C45 C46 C47 122.3(6)
C45 C46 C51 121.0(5)
C47 C46 C51 116.5(6)
C50 C54 C56 112.2(6)
C50 C54 C55 111.2(6)
C56 C54 C55 109.7(5)
C50 C54 H54 107.9
C56 C54 H54 107.9
C55 C54 H54 107.9
C54 C56 H56A 109.5
C54 C56 H56B 109.5
H56A C56 H56B 109.5
C54 C56 H56C 109.5
H56A C56 H56C 109.5
H56B C56 H56C 109.5
C54 C55 H55A 109.5
C54 C55 H55B 109.5
H55A C55 H55B 109.5
C54 C55 H55C 109.5
H55A C55 H55C 109.5
H55B C55 H55C 109.5
C53 C51 C52 109.9(7)
C53 C51 C46 105.8(9)
C52 C51 C46 113.0(7)
C53 C51 H51 109.3
C52 C51 H51 109.3
C46 C51 H51 109.3
C51 C53 H53A 109.5
C51 C53 H53B 109.5
H53A C53 H53B 109.5
C51 C53 H53C 109.5
H53A C53 H53C 109.5
H53B C53 H53C 109.5
C51 C52 H52A 109.5
C51 C52 H52B 109.5
H52A C52 H52B 109.5
C51 C52 H52C 109.5
H52A C52 H52C 109.5
H52B C52 H52C 109.5
C57 C63 H63A 109.5
C57 C63 H63B 109.5
H63A C63 H63B 109.5
C57 C63 H63C 109.5
H63A C63 H63C 109.5
H63B C63 H63C 109.5
C58 C57 C62 120.1(5)
C58 C57 C63 119.5(5)
C62 C57 C63 117.4(5)
C58 C57 Ni2 60.2(3)
C62 C57 Ni2 102.7(4)
C63 C57 Ni2 122.4(4)
C57 C58 C59 115.2(5)
C57 C58 Ni2 80.6(3)
C59 C58 Ni2 73.2(3)
C57 C58 H58 122.1
C59 C58 H58 122.1
Ni2 C58 H58 122.1
C58 C59 C60 120.6(5)
C58 C59 Ni2 65.0(3)
C60 C59 Ni2 104.0(3)
C58 C59 H59 117.9
C60 C59 H59 117.9
Ni2 C59 H59 117.9
C61 C60 C59 119.6(5)
C61 C60 Ni1 63.0(3)
C59 C60 Ni1 108.0(4)
C61 C60 H60 117.8
C59 C60 H60 117.8
Ni1 C60 H60 117.8
C60 C61 C62 114.7(5)
C60 C61 Ni1 75.6(3)
C62 C61 Ni1 78.8(3)
C60 C61 H61 122.3
C62 C61 H61 122.3
Ni1 C61 H61 122.3
C61 C62 C57 120.5(5)
C61 C62 Ni1 60.4(3)
C57 C62 Ni1 108.4(3)
C61 C62 H62 117.8
C57 C62 H62 117.8
Ni1 C62 H62 117.8
O1 C64 H64A 109.5
O1 C64 H64B 109.5
H64A C64 H64B 109.5
O1 C64 H64C 109.5
H64A C64 H64C 109.5
H64B C64 H64C 109.5
O1 C65 C66 111.7(6)
O1 C65 H65A 109.3
C66 C65 H65A 109.3
O1 C65 H65B 109.3
C66 C65 H65B 109.3
H65A C65 H65B 107.9
O2 C66 C65 112.7(6)
O2 C66 H66A 109.1
C65 C66 H66A 109.1
O2 C66 H66B 109.1
C65 C66 H66B 109.1
H66A C66 H66B 107.8
O2 C67 H67A 109.5
O2 C67 H67B 109.5
H67A C67 H67B 109.5
O2 C67 H67C 109.5
H67A C67 H67C 109.5
H67B C67 H67C 109.5
O3 C68 H68A 109.5
O3 C68 H68B 109.5
H68A C68 H68B 109.5
O3 C68 H68C 109.5
H68A C68 H68C 109.5
H68B C68 H68C 109.5
C70 C69 O3 119.6(7)
C70 C69 H69A 107.4
O3 C69 H69A 107.4
C70 C69 H69B 107.4
O3 C69 H69B 107.4
H69A C69 H69B 106.9
C69 C70 O4 119.7(7)
C69 C70 H70A 107.4
O4 C70 H70A 107.4
C69 C70 H70B 107.4
O4 C70 H70B 107.4
H70A C70 H70B 106.9
O4 C71 H71A 109.5
O4 C71 H71B 109.5
H71A C71 H71B 109.5
O4 C71 H71C 109.5
H71A C71 H71C 109.5
H71B C71 H71C 109.5

loop_
_geom_bond_atom_site_label_1
_geom_bond_atom_site_label_2
_geom_bond_distance
Ni1 N2 1.893(4)
Ni1 C61 1.895(5)
Ni1 N1 1.925(4)
Ni1 C60 2.060(5)
Ni1 C62 2.138(5)
Ni1 Na1 2.917(2)
Ni2 N4 1.896(4)
Ni2 N3 1.934(4)
Ni2 C58 1.939(5)
Ni2 C59 2.049(5)
Ni2 C57 2.204(5)
Ni2 Na2 2.932(2)
Na1 O1 2.332(4)
Na1 O2 2.356(5)
Na1 N1 2.474(5)
Na1 C1 2.599(6)
Na1 N2 2.621(5)
Na1 C2 2.658(6)
Na2 O4 2.354(5)
Na2 O3 2.360(5)
Na2 N3 2.503(5)
Na2 N4 2.569(5)
Na2 C29 2.597(6)
Na2 C30 2.630(5)
O1 C65 1.386(7)
O1 C64 1.417(7)
O2 C66 1.395(7)
O2 C67 1.441(7)
O3 C69 1.388(9)
O3 C68 1.421(8)
O4 C70 1.376(9)
O4 C71 1.432(9)
N2 C2 1.388(6)
N2 C17 1.427(7)
N1 C1 1.415(6)
N1 C5 1.428(7)
N3 C29 1.410(6)
N3 C33 1.424(6)
C2 C1 1.371(8)
C2 C4 1.526(7)
C1 C3 1.516(7)
C4 H4A 0.9600
C4 H4B 0.9600
C4 H4C 0.9600
C3 H3A 0.9600
C3 H3B 0.9600
C3 H3C 0.9600
C17 C18 1.396(7)
C17 C22 1.414(8)
C22 C21 1.381(8)
C22 C26 1.551(8)
C21 C20 1.388(8)
C21 H21 0.9300
C20 C19 1.389(8)
C20 H20 0.9300
C19 C18 1.399(8)
C19 H19 0.9300
C18 C23 1.519(8)
C26 C28 1.515(8)
C26 C27 1.562(8)
C26 H26 0.9800
C27 H27A 0.9600
C27 H27B 0.9600
C27 H27C 0.9600
C28 H28A 0.9600
C28 H28B 0.9600
C28 H28C 0.9600
C23 C24 1.535(8)
C23 C25 1.568(8)
C23 H23 0.9800
C24 H24A 0.9600
C24 H24B 0.9600
C24 H24C 0.9600
C25 H25A 0.9600
C25 H25B 0.9600
C25 H25C 0.9600
C5 C6 1.403(7)
C5 C10 1.411(7)
N4 C30 1.407(6)
N4 C45 1.430(7)
C6 C7 1.407(8)
C6 C11 1.522(8)
C7 C8 1.409(9)
C7 H7 0.9300
C8 C9 1.379(8)
C8 H8 0.9300
C9 C10 1.377(8)
C9 H9 0.9300
C10 C14 1.533(8)
C11 C12 1.555(7)
C11 C13 1.556(7)
C11 H11 0.9800
C12 H12A 0.9600
C12 H12B 0.9600
C12 H12C 0.9600
C13 H13A 0.9600
C13 H13B 0.9600
C13 H13C 0.9600
C14 C15 1.555(8)
C14 C16 1.556(9)
C14 H14 0.9800
C15 H15A 0.9600
C15 H15B 0.9600
C15 H15C 0.9600
C16 H16A 0.9600
C16 H16B 0.9600
C16 H16C 0.9600
C29 C30 1.355(7)
C29 C31 1.528(7)
C30 C32 1.520(7)
C31 H31A 0.9600
C31 H31B 0.9600
C31 H31C 0.9600
C32 H32A 0.9600
C32 H32B 0.9600
C32 H32C 0.9600
C33 C34 1.402(7)
C33 C38 1.416(7)
C34 C35 1.408(8)
C34 C39 1.517(7)
C35 C36 1.381(8)
C35 H35 0.9300
C36 C37 1.411(8)
C36 H36 0.9300
C37 C38 1.389(8)
C37 H37 0.9300
C38 C42 1.535(7)
C39 C41 1.547(7)
C39 C40 1.547(7)
C39 H39 0.9800
C41 H41A 0.9600
C41 H41B 0.9600
C41 H41C 0.9600
C40 H40A 0.9600
C40 H40B 0.9600
C40 H40C 0.9600
C42 C43 1.540(8)
C42 C44 1.569(8)
C42 H42 0.9800
C44 H44A 0.9600
C44 H44B 0.9600
C44 H44C 0.9600
C43 H43A 0.9600
C43 H43B 0.9600
C43 H43C 0.9600
C45 C46 1.376(8)
C45 C50 1.413(8)
C50 C49 1.415(9)
C50 C54 1.520(9)
C49 C48 1.356(10)
C49 H49 0.9300
C48 C47 1.405(10)
C48 H48 0.9300
C47 C46 1.394(8)
C47 H47 0.9300
C46 C51 1.582(10)
C54 C56 1.534(9)
C54 C55 1.555(9)
C54 H54 0.9800
C56 H56A 0.9600
C56 H56B 0.9600
C56 H56C 0.9600
C55 H55A 0.9600
C55 H55B 0.9600
C55 H55C 0.9600
C51 C53 1.528(13)
C51 C52 1.550(12)
C51 H51 0.9800
C53 H53A 0.9600
C53 H53B 0.9600
C53 H53C 0.9600
C52 H52A 0.9600
C52 H52B 0.9600
C52 H52C 0.9600
C63 C57 1.542(8)
C63 H63A 0.9600
C63 H63B 0.9600
C63 H63C 0.9600
C57 C58 1.412(7)
C57 C62 1.446(8)
C58 C59 1.426(8)
C58 H58 0.9800
C59 C60 1.458(7)
C59 H59 0.9800
C60 C61 1.408(8)
C60 H60 0.9800
C61 C62 1.423(8)
C61 H61 0.9800
C62 H62 0.9800
C64 H64A 0.9600
C64 H64B 0.9600
C64 H64C 0.9600
C65 C66 1.483(10)
C65 H65A 0.9700
C65 H65B 0.9700
C66 H66A 0.9700
C66 H66B 0.9700
C67 H67A 0.9600
C67 H67B 0.9600
C67 H67C 0.9600
C68 H68A 0.9600
C68 H68B 0.9600
C68 H68C 0.9600
C69 C70 1.362(11)
C69 H69A 0.9700
C69 H69B 0.9700
C70 H70A 0.9700
C70 H70B 0.9700
C71 H71A 0.9600
C71 H71B 0.9600
C71 H71C 0.9600

loop_
_platon_squeeze_void_nr
_platon_squeeze_void_average_x
_platon_squeeze_void_average_y
_platon_squeeze_void_average_z
_platon_squeeze_void_volume
_platon_squeeze_void_count_electrons
_platon_squeeze_void_content
1 0.260 0.213 0.758 243 57 ' '
2 -0.260 0.787 0.242 243 57 ' '
